data_2012959
loop_
_publ_author_name
'Ferreira, Vitor F.'
'Pinto, Antonio V.'
'Pinto, Maria C. R. F.'
'da Silva, Milton N.'
'Skakle, J. M. S.'
'de Souza, Maria C. B. V.'
'Wardell, Solange M. S. V.'

_publ_section_title 2,3-Dihydro-3,3-dimethylspiro[1<i>H</i>-4-oxanthracene-5,2'-oxiran]-10(5<i>H</i>)-one
_journal_issue 9
_journal_name_full 'Acta Crystallographica Section C'
_journal_page_first o560
_journal_page_last o562
_journal_paper_doi 10.1107/S0108270102013665
_journal_volume 58
_journal_year 2002
_chemical_formula_moiety 'C16 H16 O3'
_chemical_formula_sum 'C16 H16 O3'
_chemical_formula_weight 256.29
_chemical_name_systematic
;
2,3-Dihydro-3,3-dimethylspiro[1H-4-oxanthracene-5,2'-oxiran]-10(5H)-one
;
_space_group_IT_number 14
_symmetry_cell_setting monoclinic
_symmetry_space_group_name_Hall '-P 2yn'
_symmetry_space_group_name_H-M 'P 1 21/n 1'
_atom_sites_solution_hydrogens geom
_atom_sites_solution_primary direct
_atom_sites_solution_secondary difmap
_audit_creation_method SHELXL97
_cell_angle_alpha 90
_cell_angle_beta 101.666(2)
_cell_angle_gamma 90
_cell_formula_units_Z 4
_cell_length_a 12.2764(13)
_cell_length_b 7.8543(9)
_cell_length_c 13.6935(15)
_cell_measurement_reflns_used 4478
_cell_measurement_temperature 292(2)
_cell_measurement_theta_max 32.34
_cell_measurement_theta_min 3.39
_cell_volume 1293.1(2)
_computing_cell_refinement 'SAINT (Bruker, 2000)'
_computing_data_collection 'SMART (Bruker, 1998)'
_computing_data_reduction SAINT
_computing_molecular_graphics
;
ORTEX in OSCAIL (McArdle, 1994, 2000) and ORTEPIII for Windows (Farrugia,
1997)
;
_computing_publication_material SHELXL97
_computing_structure_refinement 'SHELXL97 (Sheldrick, 1997)'
_computing_structure_solution 'SHELXS97 (Sheldrick, 1997)'
_diffrn_ambient_temperature 292(2)
_diffrn_measured_fraction_theta_full 0.983
_diffrn_measured_fraction_theta_max 0.983
_diffrn_measurement_device_type 'Bruker SMART 1000 CCD area-detector'
_diffrn_measurement_method '\f and \w'
_diffrn_radiation_monochromator graphite
_diffrn_radiation_source 'fine-focus sealed tube'
_diffrn_radiation_type MoK\a
_diffrn_radiation_wavelength 0.71073
_diffrn_reflns_av_R_equivalents 0.040
_diffrn_reflns_av_sigmaI/netI 0.033
_diffrn_reflns_limit_h_max 9
_diffrn_reflns_limit_h_min -18
_diffrn_reflns_limit_k_max 11
_diffrn_reflns_limit_k_min -11
_diffrn_reflns_limit_l_max 19
_diffrn_reflns_limit_l_min -20
_diffrn_reflns_number 12411
_diffrn_reflns_theta_full 32.56
_diffrn_reflns_theta_max 32.56
_diffrn_reflns_theta_min 3.01
_exptl_absorpt_coefficient_mu 0.090
_exptl_absorpt_correction_T_max 0.928
_exptl_absorpt_correction_T_min 0.826
_exptl_absorpt_correction_type multi-scan
_exptl_absorpt_process_details '(SADABS; Bruker, 2000)'
_exptl_crystal_colour colourless
_exptl_crystal_density_diffrn 1.316
_exptl_crystal_density_meas ?
_exptl_crystal_density_method 'not measured'
_exptl_crystal_description block
_exptl_crystal_F_000 544
_exptl_crystal_size_max 0.5
_exptl_crystal_size_mid 0.4
_exptl_crystal_size_min 0.4
_refine_diff_density_max 0.39
_refine_diff_density_min -0.23
_refine_ls_extinction_method none
_refine_ls_goodness_of_fit_ref 1.014
_refine_ls_hydrogen_treatment constr
_refine_ls_matrix_type full
_refine_ls_number_parameters 174
_refine_ls_number_reflns 4627
_refine_ls_number_restraints 0
_refine_ls_restrained_S_all 1.014
_refine_ls_R_factor_all 0.098
_refine_ls_R_factor_gt 0.059
_refine_ls_shift/su_max <0.001
_refine_ls_shift/su_mean 0.000
_refine_ls_structure_factor_coef Fsqd
_refine_ls_weighting_details 'w = 1/[\s^2^(Fo^2^)+(0.0895P)^2^+0.2537P] where P=(Fo^2^+2Fc^2^)/3'
_refine_ls_weighting_scheme calc
_refine_ls_wR_factor_gt 0.157
_refine_ls_wR_factor_ref 0.187
_reflns_number_gt 2879
_reflns_number_total 4627
_reflns_threshold_expression I>2\s(I)
_cod_data_source_file sk1577.cif
_cod_data_source_block IV
_cod_depositor_comments
;
The following automatic conversions were performed:
'_geom_bond_publ_flag' value 'Yes' changed to 'yes' according to
'/home/saulius/struct/CIF-dictionaries/cif_core.dic' dictionary named
'cif_core.dic' version 2.4.1 from 2010-06-29 (10 times).

Automatic conversion script
Id: cif_fix_enum 1527 2010-12-29 10:47:43Z saulius 

The following automatic conversions were performed:

'_geom_bond_publ_flag' value 'Yes' changed to 'yes' according to
/home/saulius/struct/CIF-dictionaries/cif_core.dic dictionary named
'cif_core.dic' version 2.4.1 from 2010-06-29 (10
times).

'_geom_angle_publ_flag' value 'Yes' changed to 'yes'
according to /home/saulius/struct/CIF-dictionaries/cif_core.dic
dictionary named 'cif_core.dic' version 2.4.1 from 2010-06-29 (8
times).

Automatic conversion script
Id: cif_fix_values 1715 2011-07-08 13:25:40Z adriana 

The following automatic conversions were performed:

'_exptl_crystal_density_meas' value 'not measured' was changed to '?'
- the value is perceived as not measured.

Automatic conversion script
Id: cif_fix_values 3008 2015-01-20 13:52:24Z robertas 
;
_cod_original_sg_symbol_H-M 'P 21/n'
_cod_database_code 2012959
_cod_database_fobs_code 2012959

loop_
_symmetry_equiv_pos_as_xyz
'x, y, z'
'x+1/2, -y+1/2, z+1/2'
'-x, -y, -z'
'-x-1/2, y-1/2, -z-1/2'

loop_
_atom_site_label
_atom_site_fract_x
_atom_site_fract_y
_atom_site_fract_z
_atom_site_U_iso_or_equiv
_atom_site_adp_type
_atom_site_calc_flag
_atom_site_refinement_flags
_atom_site_occupancy
_atom_site_disorder_assembly
_atom_site_disorder_group
_atom_site_type_symbol
C1 0.91113(14) 0.7150(2) 0.32964(12) 0.0511(4) Uani d . 1 . . C
C2 1.02101(15) 0.6216(3) 0.34855(13) 0.0589(5) Uani d . 1 . . C
H2A 1.0752 0.6889 0.3228 0.071 Uiso calc R 1 . . H
H2B 1.0475 0.6091 0.4199 0.071 Uiso calc R 1 . . H
C3 1.01245(15) 0.4477(2) 0.30048(12) 0.0561(4) Uani d . 1 . . C
H3A 1.0864 0.4029 0.3019 0.067 Uiso calc R 1 . . H
H3B 0.9742 0.3704 0.3374 0.067 Uiso calc R 1 . . H
C4 0.95008(11) 0.45991(18) 0.19482(10) 0.0385(3) Uani d . 1 . . C
C5 0.96331(11) 0.32671(18) 0.12563(10) 0.0374(3) Uani d . 1 . . C
C6 0.89837(10) 0.33837(16) 0.02182(10) 0.0330(3) Uani d . 1 . . C
C7 0.90309(12) 0.20535(17) -0.04362(11) 0.0417(3) Uani d . 1 . . C
H7 0.9502 0.1137 -0.0233 0.050 Uiso calc R 1 . . H
C8 0.83876(15) 0.2076(2) -0.13830(12) 0.0512(4) Uani d . 1 . . C
H8 0.8432 0.1187 -0.1822 0.061 Uiso calc R 1 . . H
C9 0.76805(15) 0.3416(2) -0.16782(12) 0.0546(4) Uani d . 1 . . C
H9 0.7226 0.3414 -0.2310 0.065 Uiso calc R 1 . . H
C10 0.76406(13) 0.4762(2) -0.10435(11) 0.0472(4) Uani d . 1 . . C
H10 0.7170 0.5677 -0.1254 0.057 Uiso calc R 1 . . H
C11 0.83007(10) 0.47622(17) -0.00882(10) 0.0344(3) Uani d . 1 . . C
C12 0.82705(10) 0.61994(17) 0.05959(10) 0.0349(3) Uani d . 1 . . C
C13 0.88514(11) 0.59521(17) 0.16450(10) 0.0354(3) Uani d . 1 . . C
O1 0.86845(10) 0.72601(14) 0.22208(8) 0.0487(3) Uani d . 1 . . O
O2 0.72247(9) 0.70902(14) 0.04658(9) 0.0485(3) Uani d . 1 . . O
C14 0.81423(14) 0.79552(19) 0.02145(13) 0.0491(4) Uani d . 1 . . C
H14A 0.8483 0.8862 0.0653 0.059 Uiso calc R 1 . . H
H14B 0.8139 0.8135 -0.0487 0.059 Uiso calc R 1 . . H
O3 1.02461(10) 0.20459(16) 0.15111(9) 0.0580(3) Uani d . 1 . . O
C15 0.9240(2) 0.8984(3) 0.36169(19) 0.0861(7) Uani d . 1 . . C
H15A 0.9779 0.9525 0.3301 0.129 Uiso calc R 1 . . H
H15B 0.9484 0.9041 0.4328 0.129 Uiso calc R 1 . . H
H15C 0.8538 0.9556 0.3426 0.129 Uiso calc R 1 . . H
C16 0.82301(19) 0.6245(3) 0.37286(17) 0.0761(6) Uani d . 1 . . C
H16A 0.7538 0.6846 0.3546 0.114 Uiso calc R 1 . . H
H16B 0.8452 0.6210 0.4442 0.114 Uiso calc R 1 . . H
H16C 0.8141 0.5105 0.3472 0.114 Uiso calc R 1 . . H

loop_
_atom_site_aniso_label
_atom_site_aniso_U_11
_atom_site_aniso_U_22
_atom_site_aniso_U_33
_atom_site_aniso_U_12
_atom_site_aniso_U_13
_atom_site_aniso_U_23
C1 0.0564(9) 0.0538(9) 0.0430(8) 0.0003(7) 0.0100(6) -0.0115(7)
C2 0.0527(9) 0.0731(12) 0.0464(9) 0.0015(9) -0.0009(7) -0.0129(8)
C3 0.0583(9) 0.0623(10) 0.0416(8) 0.0191(8) -0.0043(7) -0.0034(7)
C4 0.0372(6) 0.0395(7) 0.0368(7) 0.0057(5) 0.0029(5) -0.0001(5)
C5 0.0373(6) 0.0338(6) 0.0398(7) 0.0067(5) 0.0049(5) 0.0040(5)
C6 0.0348(5) 0.0269(5) 0.0375(6) -0.0004(4) 0.0074(5) 0.0029(4)
C7 0.0493(7) 0.0274(6) 0.0487(8) 0.0000(5) 0.0104(6) 0.0005(5)
C8 0.0679(10) 0.0365(7) 0.0475(8) -0.0087(7) 0.0078(7) -0.0073(6)
C9 0.0648(10) 0.0516(9) 0.0409(8) -0.0069(8) -0.0046(7) -0.0007(7)
C10 0.0503(7) 0.0425(8) 0.0439(8) 0.0045(6) -0.0022(6) 0.0052(6)
C11 0.0349(5) 0.0303(6) 0.0372(6) -0.0003(5) 0.0057(5) 0.0039(5)
C12 0.0349(5) 0.0295(6) 0.0406(7) 0.0055(5) 0.0081(5) 0.0050(5)
C13 0.0358(5) 0.0332(6) 0.0376(6) 0.0017(5) 0.0085(5) -0.0015(5)
O1 0.0584(6) 0.0420(6) 0.0451(6) 0.0113(5) 0.0092(5) -0.0072(4)
O2 0.0424(5) 0.0432(6) 0.0597(7) 0.0148(4) 0.0095(4) 0.0076(5)
C14 0.0605(9) 0.0328(7) 0.0563(9) 0.0089(6) 0.0170(7) 0.0084(6)
O3 0.0663(7) 0.0483(7) 0.0540(7) 0.0275(6) -0.0008(5) 0.0030(5)
C15 0.1047(18) 0.0669(14) 0.0820(15) 0.0018(13) 0.0072(13) -0.0355(12)
C16 0.0726(13) 0.0943(17) 0.0683(13) 0.0036(12) 0.0302(10) 0.0011(12)

loop_
_atom_type_symbol
_atom_type_description
_atom_type_scat_dispersion_real
_atom_type_scat_dispersion_imag
_atom_type_scat_source
C C 0.0033 0.0016 'International Tables Vol C Tables 4.2.6.8 and 6.1.1.4'
H H 0.0000 0.0000 'International Tables Vol C Tables 4.2.6.8 and 6.1.1.4'
O O 0.0106 0.0060 'International Tables Vol C Tables 4.2.6.8 and 6.1.1.4'

loop_
_geom_angle_atom_site_label_1
_geom_angle_atom_site_label_2
_geom_angle_atom_site_label_3
_geom_angle
_geom_angle_publ_flag
C11 C12 C13 116.57(11) yes
O2 C12 C11 115.47(11) yes
C14 C12 C11 120.49(12) yes
C14 C12 C13 117.57(12) yes
O2 C12 C13 115.18(11) yes
C14 O2 C12 61.99(9) yes
O2 C12 C14 58.17(9) yes
O2 C14 C12 59.83(9) yes
O1 C1 C15 103.42(16) ?
O1 C1 C2 109.08(13) ?
C15 C1 C2 112.18(17) ?
O1 C1 C16 106.45(14) ?
C15 C1 C16 112.15(18) ?
C2 C1 C16 112.91(18) ?
C3 C2 C1 112.54(14) ?
C3 C2 H2A 109.1 ?
C1 C2 H2A 109.1 ?
C3 C2 H2B 109.1 ?
C1 C2 H2B 109.1 ?
H2A C2 H2B 107.8 ?
C4 C3 C2 109.89(14) ?
C4 C3 H3A 109.7 ?
C2 C3 H3A 109.7 ?
C4 C3 H3B 109.7 ?
C2 C3 H3B 109.7 ?
H3A C3 H3B 108.2 ?
C13 C4 C5 120.63(12) ?
C13 C4 C3 120.35(13) ?
C5 C4 C3 119.00(12) ?
O3 C5 C4 121.66(13) ?
O3 C5 C6 120.04(13) ?
C4 C5 C6 118.29(11) ?
C11 C6 C7 119.79(12) ?
C11 C6 C5 120.94(12) ?
C7 C6 C5 119.21(12) ?
C8 C7 C6 120.60(13) ?
C8 C7 H7 119.7 ?
C6 C7 H7 119.7 ?
C9 C8 C7 119.75(14) ?
C9 C8 H8 120.1 ?
C7 C8 H8 120.1 ?
C8 C9 C10 120.30(14) ?
C8 C9 H9 119.9 ?
C10 C9 H9 119.9 ?
C9 C10 C11 120.33(14) ?
C9 C10 H10 119.8 ?
C11 C10 H10 119.8 ?
C6 C11 C10 119.17(13) ?
C6 C11 C12 119.97(11) ?
C10 C11 C12 120.86(12) ?
O1 C13 C4 125.34(12) ?
O1 C13 C12 111.73(11) ?
C4 C13 C12 122.87(12) ?
C13 O1 C1 118.84(12) ?
O2 C14 H14A 117.8 ?
C12 C14 H14A 117.8 ?
O2 C14 H14B 117.8 ?
C12 C14 H14B 117.8 ?
H14A C14 H14B 114.9 ?
C1 C15 H15A 109.5 ?
C1 C15 H15B 109.5 ?
H15A C15 H15B 109.5 ?
C1 C15 H15C 109.5 ?
H15A C15 H15C 109.5 ?
H15B C15 H15C 109.5 ?
C1 C16 H16A 109.5 ?
C1 C16 H16B 109.5 ?
H16A C16 H16B 109.5 ?
C1 C16 H16C 109.5 ?
H16A C16 H16C 109.5 ?
H16B C16 H16C 109.5 ?

loop_
_geom_bond_atom_site_label_1
_geom_bond_atom_site_label_2
_geom_bond_site_symmetry_2
_geom_bond_distance
_geom_bond_publ_flag
O1 C1 . 1.4627(19) yes
O2 C12 . 1.4412(15) yes
O2 C14 . 1.416(2) yes
O3 C5 . 1.2255(16) yes
C4 C13 . 1.3430(18) yes
C4 C5 . 1.443(2) yes
C5 C6 . 1.4854(18) yes
C6 C11 . 1.3817(17) yes
C11 C12 . 1.4721(19) yes
C12 C13 . 1.4818(18) yes
C1 C15 . 1.505(3) ?
C1 C2 . 1.511(2) ?
C1 C16 . 1.512(3) ?
C2 C3 . 1.510(3) ?
C2 H2A . 0.9700 ?
C2 H2B . 0.9700 ?
C3 C4 . 1.4969(19) ?
C3 H3A . 0.9700 ?
C3 H3B . 0.9700 ?
C6 C7 . 1.3852(19) ?
C7 C8 . 1.375(2) ?
C7 H7 . 0.9300 ?
C8 C9 . 1.372(2) ?
C8 H8 . 0.9300 ?
C9 C10 . 1.376(2) ?
C9 H9 . 0.9300 ?
C10 C11 . 1.3926(18) ?
C10 H10 . 0.9300 ?
C12 C14 . 1.4717(19) ?
C13 O1 . 1.3358(16) ?
C14 H14A . 0.9700 ?
C14 H14B . 0.9700 ?
C15 H15A . 0.9600 ?
C15 H15B . 0.9600 ?
C15 H15C . 0.9600 ?
C16 H16A . 0.9600 ?
C16 H16B . 0.9600 ?
C16 H16C . 0.9600 ?

loop_
_cod_related_entry_id
_cod_related_entry_database
_cod_related_entry_code
1 ChemSpider 10172747
